data_4078867
loop_
_publ_author_name
'Baillie, Sharon E.'
'Clegg, William'
'Garc\?\'ia-\'Alvarez, Pablo'
'Hevia, Eva'
'Kennedy, Alan R.'
'Klett, Jan'
'Russo, Luca'

_publ_section_title
;
 Synthesis, Structural Elucidation, and Diffusion-Ordered NMR Studies of
 Homoleptic Alkyllithium Magnesiates: Donor-Controlled Structural
 Variations in Mixed-Metal Chemistry
;
_journal_issue 14
_journal_name_full Organometallics
_journal_page_first 5131
_journal_paper_doi 10.1021/om300477m
_journal_volume 31
_journal_year 2012
_chemical_formula_moiety 'C20 H49 Li Mg O4 Si3'
_chemical_formula_sum 'C20 H49 Li Mg O4 Si3'
_chemical_formula_weight 469.11
_chemical_name_systematic
;
 ?
;
_space_group_IT_number 2
_symmetry_cell_setting triclinic
_symmetry_space_group_name_Hall '-P 1'
_symmetry_space_group_name_H-M 'P -1'
_atom_sites_solution_hydrogens mixed
_atom_sites_solution_primary direct
_atom_sites_solution_secondary difmap
_audit_creation_method SHELXL-97
_cell_angle_alpha 104.171(4)
_cell_angle_beta 96.327(4)
_cell_angle_gamma 111.437(5)
_cell_formula_units_Z 2
_cell_length_a 9.6476(5)
_cell_length_b 11.0862(6)
_cell_length_c 15.5535(6)
_cell_measurement_reflns_used 6455
_cell_measurement_temperature 150(2)
_cell_measurement_theta_max 28.50
_cell_measurement_theta_min 2.95
_cell_volume 1464.12(14)
_computing_cell_refinement
;
CrysAlisPro, Oxford Diffraction Ltd.,
Version 1.171.33.41 (release 06-05-2009 CrysAlis171 .NET)
(compiled May  6 2009,17:20:42)
;
_computing_data_collection
;
CrysAlisPro, Oxford Diffraction Ltd.,
Version 1.171.33.41 (release 06-05-2009 CrysAlis171 .NET)
(compiled May  6 2009,17:20:42)
;
_computing_data_reduction
;
CrysAlisPro, Oxford Diffraction Ltd.,
Version 1.171.33.41 (release 06-05-2009 CrysAlis171 .NET)
(compiled May  6 2009,17:20:42)
;
_computing_molecular_graphics 'Bruker SHELXTL'
_computing_publication_material 'Bruker SHELXTL and local programs'
_computing_structure_refinement 'Bruker SHELXTL'
_computing_structure_solution 'Bruker SHELXTL'
_diffrn_ambient_temperature 150(2)
_diffrn_detector_area_resol_mean 10.3968
_diffrn_measured_fraction_theta_full 0.984
_diffrn_measured_fraction_theta_max 0.783
_diffrn_measurement_device_type 'Oxford Diffraction Gemini A Ultra diffractometer'
_diffrn_measurement_method '\w scans'
_diffrn_radiation_monochromator none
_diffrn_radiation_source 'sealed tube with Enhance optics'
_diffrn_radiation_type MoK\a
_diffrn_radiation_wavelength 0.71073
_diffrn_reflns_av_R_equivalents 0.0181
_diffrn_reflns_av_sigmaI/netI 0.0289
_diffrn_reflns_limit_h_max 12
_diffrn_reflns_limit_h_min -9
_diffrn_reflns_limit_k_max 13
_diffrn_reflns_limit_k_min -14
_diffrn_reflns_limit_l_max 17
_diffrn_reflns_limit_l_min -19
_diffrn_reflns_number 9680
_diffrn_reflns_theta_full 25.00
_diffrn_reflns_theta_max 28.58
_diffrn_reflns_theta_min 2.96
_exptl_absorpt_coefficient_mu 0.203
_exptl_absorpt_correction_T_max 0.953
_exptl_absorpt_correction_T_min 0.916
_exptl_absorpt_correction_type multi-scan
_exptl_absorpt_process_details
;
CrysAlisPro, Oxford Diffraction Ltd.,
Version 1.171.33.41 (release 06-05-2009 CrysAlis171 .NET)
(compiled May  6 2009,17:20:42)
Empirical absorption correction using spherical harmonics,
 implemented in SCALE3 ABSPACK scaling algorithm.
;
_exptl_crystal_colour colourless
_exptl_crystal_density_diffrn 1.064
_exptl_crystal_density_method 'not measured'
_exptl_crystal_description block
_exptl_crystal_F_000 516
_exptl_crystal_size_max 0.44
_exptl_crystal_size_mid 0.38
_exptl_crystal_size_min 0.24
_refine_diff_density_max 0.418
_refine_diff_density_min -0.336
_refine_diff_density_rms 0.044
_refine_ls_extinction_method none
_refine_ls_goodness_of_fit_ref 1.079
_refine_ls_hydrogen_treatment mixed
_refine_ls_matrix_type full
_refine_ls_number_parameters 323
_refine_ls_number_reflns 5839
_refine_ls_number_restraints 25
_refine_ls_restrained_S_all 1.125
_refine_ls_R_factor_all 0.0432
_refine_ls_R_factor_gt 0.0340
_refine_ls_shift/su_max 0.004
_refine_ls_shift/su_mean 0.000
_refine_ls_structure_factor_coef Fsqd
_refine_ls_weighting_details 'calc w=1/[\s^2^(Fo^2^)+(0.0517P)^2^+0.1869P] where P=(Fo^2^+2Fc^2^)/3'
_refine_ls_weighting_scheme calc
_refine_ls_wR_factor_gt 0.0910
_refine_ls_wR_factor_ref 0.0936
_reflns_number_gt 4761
_reflns_number_total 5839
_reflns_threshold_expression I>2\s(I)
_cod_data_source_file om300477m_si_001.cif
_cod_data_source_block rem535_compound_3
_cod_original_cell_volume 1464.12(12)
_cod_database_code 4078867

loop_
_symmetry_equiv_pos_as_xyz
'x, y, z'
'-x, -y, -z'

loop_
_atom_site_label
_atom_site_type_symbol
_atom_site_fract_x
_atom_site_fract_y
_atom_site_fract_z
_atom_site_U_iso_or_equiv
_atom_site_adp_type
_atom_site_occupancy
_atom_site_symmetry_multiplicity
_atom_site_calc_flag
_atom_site_refinement_flags
_atom_site_disorder_assembly
_atom_site_disorder_group
Mg Mg -0.19324(5) -0.09298(5) 0.27205(3) 0.01869(12) Uani 1 1 d . . .
Li Li -0.3209(3) 0.0663(3) 0.21987(18) 0.0255(5) Uani 1 1 d . A .
C1 C -0.15628(19) -0.27308(16) 0.21528(11) 0.0271(3) Uani 1 1 d . . .
H1A H -0.0518 -0.2566 0.2446 0.032 Uiso 1 1 calc RD . .
H1B H -0.2281 -0.3479 0.2331 0.032 Uiso 1 1 calc RD . .
C2 C -0.0049(2) -0.2300(2) 0.05579(13) 0.0399(4) Uani 1 1 d . . .
H2A H 0.0076 -0.1349 0.0722 0.060 Uiso 1 1 calc R . .
H2B H -0.0191 -0.2659 -0.0102 0.060 Uiso 1 1 calc R . .
H2C H 0.0863 -0.2352 0.0862 0.060 Uiso 1 1 calc R . .
C3 C -0.1992(3) -0.51559(19) 0.04861(13) 0.0448(5) Uani 1 1 d . . .
H3A H -0.1104 -0.5250 0.0784 0.067 Uiso 1 1 calc R . .
H3B H -0.2069 -0.5406 -0.0172 0.067 Uiso 1 1 calc R . .
H3C H -0.2920 -0.5758 0.0618 0.067 Uiso 1 1 calc R . .
C4 C -0.3470(2) -0.32050(19) 0.03218(12) 0.0363(4) Uani 1 1 d . . .
H4A H -0.4378 -0.3699 0.0524 0.054 Uiso 1 1 calc R . .
H4B H -0.3621 -0.3603 -0.0335 0.054 Uiso 1 1 calc R . .
H4C H -0.3305 -0.2245 0.0461 0.054 Uiso 1 1 calc R . .
C5 C -0.07639(17) 0.08576(16) 0.22533(11) 0.0244(3) Uani 1 1 d D . .
H5A H -0.0968(19) 0.0386(15) 0.1617(9) 0.029 Uiso 1 1 d D . .
H5B H -0.0983(19) 0.1629(14) 0.2295(11) 0.029 Uiso 1 1 d D . .
C6 C 0.2304(2) 0.2220(2) 0.17398(14) 0.0438(5) Uani 1 1 d . . .
H6A H 0.2013 0.1448 0.1187 0.066 Uiso 1 1 calc R . .
H6B H 0.3414 0.2613 0.1967 0.066 Uiso 1 1 calc R . .
H6C H 0.1994 0.2912 0.1601 0.066 Uiso 1 1 calc R . .
C7 C 0.1979(2) 0.31529(17) 0.36598(12) 0.0370(4) Uani 1 1 d . . .
H7A H 0.1879 0.3911 0.3481 0.056 Uiso 1 1 calc R . .
H7B H 0.3048 0.3411 0.3939 0.056 Uiso 1 1 calc R . .
H7C H 0.1344 0.2936 0.4098 0.056 Uiso 1 1 calc R . .
C8 C 0.21243(19) 0.04204(18) 0.29154(13) 0.0328(4) Uani 1 1 d . . .
H8A H 0.1782 0.0192 0.3448 0.049 Uiso 1 1 calc R . .
H8B H 0.3242 0.0854 0.3051 0.049 Uiso 1 1 calc R . .
H8C H 0.1761 -0.0413 0.2398 0.049 Uiso 1 1 calc R . .
C9 C -0.4231(2) -0.0990(2) 0.2844(2) 0.0531(6) Uani 1 1 d D A .
H9A H -0.434(3) -0.0204(18) 0.3188(13) 0.064 Uiso 1 1 d D . .
H9B H -0.476(3) -0.118(2) 0.2251(10) 0.064 Uiso 1 1 d D . .
C10 C -0.6992(4) -0.2174(4) 0.3746(3) 0.0590(11) Uani 0.669(3) 1 d PD A 1
H10A H -0.6508 -0.1458 0.4333 0.089 Uiso 0.669(3) 1 calc PR A 1
H10B H -0.7631 -0.3024 0.3846 0.089 Uiso 0.669(3) 1 calc PR A 1
H10C H -0.7626 -0.1900 0.3366 0.089 Uiso 0.669(3) 1 calc PR A 1
C11 C -0.4449(3) -0.3012(3) 0.3988(2) 0.0433(8) Uani 0.669(3) 1 d PD A 1
H11A H -0.3661 -0.3244 0.3734 0.065 Uiso 0.669(3) 1 calc PR A 1
H11B H -0.5189 -0.3813 0.4095 0.065 Uiso 0.669(3) 1 calc PR A 1
H11C H -0.3974 -0.2272 0.4564 0.065 Uiso 0.669(3) 1 calc PR A 1
C12 C -0.6422(5) -0.3861(4) 0.2116(2) 0.0820(16) Uani 0.669(3) 1 d PD A 1
H12A H -0.6926 -0.3573 0.1673 0.123 Uiso 0.669(3) 1 calc PR A 1
H12B H -0.7186 -0.4619 0.2250 0.123 Uiso 0.669(3) 1 calc PR A 1
H12C H -0.5669 -0.4155 0.1865 0.123 Uiso 0.669(3) 1 calc PR A 1
C10A C -0.5431(10) -0.1545(9) 0.4311(4) 0.090(3) Uani 0.331(3) 1 d PD A 2
H10D H -0.4494 -0.1398 0.4718 0.135 Uiso 0.331(3) 1 calc PR A 2
H10E H -0.6320 -0.2090 0.4505 0.135 Uiso 0.331(3) 1 calc PR A 2
H10F H -0.5460 -0.0664 0.4331 0.135 Uiso 0.331(3) 1 calc PR A 2
C11A C -0.4856(7) -0.3861(6) 0.3092(7) 0.069(3) Uani 0.331(3) 1 d PD A 2
H11D H -0.4949 -0.4337 0.2455 0.103 Uiso 0.331(3) 1 calc PR A 2
H11E H -0.5506 -0.4499 0.3368 0.103 Uiso 0.331(3) 1 calc PR A 2
H11F H -0.3791 -0.3495 0.3422 0.103 Uiso 0.331(3) 1 calc PR A 2
C12A C -0.7545(6) -0.3335(7) 0.2521(5) 0.057(2) Uani 0.331(3) 1 d PD A 2
H12D H -0.7975 -0.2658 0.2526 0.085 Uiso 0.331(3) 1 calc PR A 2
H12E H -0.8120 -0.3980 0.2818 0.085 Uiso 0.331(3) 1 calc PR A 2
H12F H -0.7611 -0.3827 0.1891 0.085 Uiso 0.331(3) 1 calc PR A 2
C13 C -0.0962(2) 0.06288(18) 0.48092(11) 0.0333(4) Uani 1 1 d . . .
H13A H -0.1796 0.0243 0.5110 0.040 Uiso 1 1 calc R . .
H13B H -0.1190 0.1273 0.4536 0.040 Uiso 1 1 calc R . .
C14 C -0.0515(2) -0.13686(17) 0.45047(12) 0.0369(4) Uani 1 1 d . . .
H14A H -0.0441 -0.2096 0.4020 0.044 Uiso 1 1 calc R . .
H14B H -0.1338 -0.1802 0.4799 0.044 Uiso 1 1 calc R . .
C15 C -0.5792(3) -0.0714(3) 0.0538(2) 0.0259(7) Uani 0.50 1 d PD . 1
H15A H -0.5788 -0.1630 0.0318 0.031 Uiso 0.50 1 calc PR . 1
H15B H -0.6346 -0.0709 0.1038 0.031 Uiso 0.50 1 calc PR . 1
C15A C -0.5643(4) 0.0390(4) 0.0717(2) 0.0359(8) Uani 0.50 1 d PD . 2
H15C H -0.5470 0.1344 0.0767 0.043 Uiso 0.50 1 calc PR . 2
H15D H -0.6206 0.0133 0.1185 0.043 Uiso 0.50 1 calc PR . 2
C16 C -0.3431(2) 0.0479(2) 0.01695(12) 0.0452(5) Uani 1 1 d . . .
H16A H -0.2419 0.1251 0.0419 0.054 Uiso 1 1 calc R . .
H16B H -0.3256 -0.0351 -0.0083 0.054 Uiso 1 1 calc R . .
C17 C -0.3494(2) 0.28980(19) 0.37263(13) 0.0417(4) Uani 1 1 d . . .
H17A H -0.3864 0.2139 0.3987 0.050 Uiso 1 1 calc R . .
H17B H -0.4258 0.3298 0.3713 0.050 Uiso 1 1 calc R . .
C18 C -0.1995(3) 0.3960(2) 0.43133(15) 0.0550(6) Uani 1 1 d . . .
H18A H -0.2130 0.4307 0.4934 0.066 Uiso 1 1 calc R . .
H18B H -0.1249 0.3546 0.4355 0.066 Uiso 1 1 calc R . .
C19 C -0.1265(2) 0.45534(19) 0.30581(16) 0.0487(5) Uani 1 1 d . . .
H19A H -0.0511 0.4142 0.3073 0.058 Uiso 1 1 calc R . .
H19B H -0.0876 0.5316 0.2802 0.058 Uiso 1 1 calc R . .
C20 C -0.2756(2) 0.35097(18) 0.24631(14) 0.0429(5) Uani 1 1 d . . .
H20A H -0.3499 0.3928 0.2426 0.052 Uiso 1 1 calc R . .
H20B H -0.2616 0.3173 0.1842 0.052 Uiso 1 1 calc R . .
O1 O -0.08858(13) -0.04452(10) 0.41098(7) 0.0268(3) Uani 1 1 d . . .
O2 O -0.41910(11) 0.03127(11) 0.09007(7) 0.0261(2) Uani 1 1 d D . .
O3 O -0.33377(13) 0.23888(11) 0.28217(8) 0.0318(3) Uani 1 1 d . . .
O4 O -0.14210(17) 0.50598(13) 0.39538(11) 0.0547(4) Uani 1 1 d . . .
Si1 Si -0.17648(5) -0.33351(4) 0.09257(3) 0.02667(12) Uani 1 1 d . . .
Si2 Si 0.13354(5) 0.16195(4) 0.26266(3) 0.02368(11) Uani 1 1 d . . .
Si3 Si -0.54671(5) -0.24421(4) 0.31562(3) 0.02770(12) Uani 1 1 d D . .

loop_
_atom_site_aniso_label
_atom_site_aniso_U_11
_atom_site_aniso_U_22
_atom_site_aniso_U_33
_atom_site_aniso_U_23
_atom_site_aniso_U_13
_atom_site_aniso_U_12
Mg 0.0198(3) 0.0182(2) 0.0189(3) 0.00700(19) 0.00295(19) 0.0083(2)
Li 0.0249(13) 0.0241(13) 0.0282(14) 0.0110(11) 0.0019(11) 0.0099(11)
C1 0.0358(9) 0.0234(8) 0.0259(8) 0.0090(7) 0.0083(7) 0.0151(7)
C2 0.0388(10) 0.0451(11) 0.0361(10) 0.0139(9) 0.0142(8) 0.0147(9)
C3 0.0658(13) 0.0336(10) 0.0362(10) 0.0042(8) 0.0151(10) 0.0248(9)
C4 0.0367(10) 0.0375(10) 0.0309(9) 0.0104(8) 0.0051(8) 0.0119(8)
C5 0.0214(8) 0.0225(8) 0.0310(9) 0.0125(7) 0.0038(7) 0.0086(6)
C6 0.0345(10) 0.0559(12) 0.0433(11) 0.0273(10) 0.0147(8) 0.0115(9)
C7 0.0350(10) 0.0317(10) 0.0368(10) 0.0092(8) -0.0010(8) 0.0088(8)
C8 0.0233(8) 0.0361(9) 0.0405(10) 0.0154(8) 0.0046(7) 0.0123(7)
C9 0.0264(10) 0.0488(12) 0.109(2) 0.0568(14) 0.0253(11) 0.0187(9)
C10 0.049(2) 0.066(2) 0.104(3) 0.061(2) 0.048(2) 0.0382(18)
C11 0.0322(15) 0.0468(18) 0.064(2) 0.0391(17) 0.0141(14) 0.0149(13)
C12 0.099(3) 0.049(2) 0.042(2) 0.0056(17) 0.004(2) -0.023(2)
C10A 0.076(6) 0.113(7) 0.050(5) 0.030(5) 0.031(4) -0.003(5)
C11A 0.030(3) 0.051(4) 0.141(9) 0.064(5) 0.022(4) 0.011(3)
C12A 0.023(3) 0.064(4) 0.087(5) 0.047(4) 0.006(3) 0.008(3)
C13 0.0503(11) 0.0405(10) 0.0210(8) 0.0081(7) 0.0061(7) 0.0331(9)
C14 0.0613(12) 0.0266(9) 0.0244(8) 0.0068(7) -0.0029(8) 0.0239(8)
C15 0.0177(15) 0.0324(19) 0.0236(16) 0.0155(14) 0.0016(12) 0.0024(13)
C15A 0.0299(18) 0.065(3) 0.0246(17) 0.0180(17) 0.0092(14) 0.0282(18)
C16 0.0228(9) 0.0800(15) 0.0256(9) 0.0145(10) 0.0081(7) 0.0136(9)
C17 0.0438(11) 0.0361(10) 0.0369(10) 0.0015(8) 0.0138(8) 0.0120(8)
C18 0.0667(15) 0.0366(11) 0.0417(12) 0.0075(9) -0.0044(10) 0.0067(10)
C19 0.0474(12) 0.0322(10) 0.0774(16) 0.0290(11) 0.0169(11) 0.0193(9)
C20 0.0623(13) 0.0295(10) 0.0445(11) 0.0181(8) 0.0107(10) 0.0231(9)
O1 0.0404(7) 0.0268(6) 0.0179(5) 0.0069(4) 0.0024(5) 0.0200(5)
O2 0.0210(5) 0.0387(6) 0.0195(5) 0.0104(5) 0.0033(4) 0.0123(5)
O3 0.0412(7) 0.0240(6) 0.0311(6) 0.0081(5) 0.0086(5) 0.0143(5)
O4 0.0583(9) 0.0276(7) 0.0610(10) 0.0086(7) -0.0073(7) 0.0076(6)
Si1 0.0336(3) 0.0230(2) 0.0243(2) 0.00636(18) 0.00939(19) 0.01225(19)
Si2 0.0194(2) 0.0252(2) 0.0254(2) 0.01159(18) 0.00387(17) 0.00584(17)
Si3 0.0213(2) 0.0264(2) 0.0370(3) 0.0157(2) 0.00835(19) 0.00711(18)

loop_
_atom_type_symbol
_atom_type_description
_atom_type_scat_dispersion_real
_atom_type_scat_dispersion_imag
_atom_type_scat_source
C C 0.0033 0.0016 'International Tables Vol C Tables 4.2.6.8 and 6.1.1.4'
H H 0.0000 0.0000 'International Tables Vol C Tables 4.2.6.8 and 6.1.1.4'
Li Li -0.0003 0.0001 'International Tables Vol C Tables 4.2.6.8 and 6.1.1.4'
O O 0.0106 0.0060 'International Tables Vol C Tables 4.2.6.8 and 6.1.1.4'
Mg Mg 0.0486 0.0363 'International Tables Vol C Tables 4.2.6.8 and 6.1.1.4'
Si Si 0.0817 0.0704 'International Tables Vol C Tables 4.2.6.8 and 6.1.1.4'

loop_
_geom_angle_atom_site_label_1
_geom_angle_atom_site_label_2
_geom_angle_atom_site_label_3
_geom_angle
_geom_angle_site_symmetry_1
_geom_angle_site_symmetry_3
C1 Mg C5 116.47(6) . .
C1 Mg C9 122.64(8) . .
C1 Mg O1 99.66(5) . .
C5 Mg C9 106.94(6) . .
C5 Mg O1 107.91(6) . .
C9 Mg O1 100.73(8) . .
C5 Li H5A 22.3(3) . .
C5 Li H5B 24.3(4) . .
C5 Li C9 103.98(12) . .
C5 Li H9A 116.1(6) . .
C5 Li H9B 116.0(6) . .
C5 Li O2 108.21(13) . .
C5 Li O3 113.27(13) . .
H5A Li H5B 37.1(4) . .
H5A Li C9 108.5(4) . .
H5A Li H9A 127.9(7) . .
H5A Li H9B 110.9(8) . .
H5A Li O2 87.2(3) . .
H5A Li O3 127.0(4) . .
H5B Li C9 124.1(5) . .
H5B Li H9A 127.9(8) . .
H5B Li H9B 139.9(8) . .
H5B Li O2 105.1(5) . .
H5B Li O3 91.1(4) . .
C9 Li H9A 24.6(4) . .
C9 Li H9B 24.5(4) . .
C9 Li O2 117.14(14) . .
C9 Li O3 112.58(14) . .
H9A Li H9B 40.9(5) . .
H9A Li O2 126.0(6) . .
H9A Li O3 87.9(4) . .
H9B Li O2 92.7(4) . .
H9B Li O3 120.4(6) . .
O2 Li O3 101.94(12) . .
Mg C1 H1A 107.7 . .
Mg C1 H1B 107.7 . .
Mg C1 Si1 118.60(8) . .
H1A C1 H1B 107.1 . .
H1A C1 Si1 107.7 . .
H1B C1 Si1 107.7 . .
H2A C2 H2B 109.5 . .
H2A C2 H2C 109.5 . .
H2A C2 Si1 109.5 . .
H2B C2 H2C 109.5 . .
H2B C2 Si1 109.5 . .
H2C C2 Si1 109.5 . .
H3A C3 H3B 109.5 . .
H3A C3 H3C 109.5 . .
H3A C3 Si1 109.5 . .
H3B C3 H3C 109.5 . .
H3B C3 Si1 109.5 . .
H3C C3 Si1 109.5 . .
H4A C4 H4B 109.5 . .
H4A C4 H4C 109.5 . .
H4A C4 Si1 109.5 . .
H4B C4 H4C 109.5 . .
H4B C4 Si1 109.5 . .
H4C C4 Si1 109.5 . .
Mg C5 Li 73.97(8) . .
Mg C5 H5A 98.4(10) . .
Mg C5 H5B 128.3(10) . .
Mg C5 Si2 114.07(7) . .
Li C5 H5A 93.4(10) . .
Li C5 H5B 60.3(10) . .
Li C5 Si2 158.21(11) . .
H5A C5 H5B 106.4(13) . .
H5A C5 Si2 104.9(10) . .
H5B C5 Si2 102.4(10) . .
H6A C6 H6B 109.5 . .
H6A C6 H6C 109.5 . .
H6A C6 Si2 109.5 . .
H6B C6 H6C 109.5 . .
H6B C6 Si2 109.5 . .
H6C C6 Si2 109.5 . .
H7A C7 H7B 109.5 . .
H7A C7 H7C 109.5 . .
H7A C7 Si2 109.5 . .
H7B C7 H7C 109.5 . .
H7B C7 Si2 109.5 . .
H7C C7 Si2 109.5 . .
H8A C8 H8B 109.5 . .
H8A C8 H8C 109.5 . .
H8A C8 Si2 109.5 . .
H8B C8 H8C 109.5 . .
H8B C8 Si2 109.5 . .
H8C C8 Si2 109.5 . .
Mg C9 Li 74.30(9) . .
Mg C9 H9A 120.9(14) . .
Mg C9 H9B 105.9(15) . .
Mg C9 Si3 115.27(9) . .
Li C9 H9A 73.4(14) . .
Li C9 H9B 65.9(14) . .
Li C9 Si3 166.22(15) . .
H9A C9 H9B 104.1(17) . .
H9A C9 Si3 107.2(14) . .
H9B C9 Si3 101.0(15) . .
H10A C10 Si3 109.5 . .
H10B C10 Si3 109.5 . .
H10C C10 Si3 109.5 . .
H11A C11 Si3 109.5 . .
H11B C11 Si3 109.5 . .
H11C C11 Si3 109.5 . .
H12A C12 Si3 109.5 . .
H12B C12 Si3 109.5 . .
H12C C12 Si3 109.5 . .
H10D C10A H10E 109.5 . .
H10D C10A H10F 109.5 . .
H10D C10A Si3 109.5 . .
H10E C10A H10F 109.5 . .
H10E C10A Si3 109.5 . .
H10F C10A Si3 109.5 . .
H11D C11A H11E 109.5 . .
H11D C11A H11F 109.5 . .
H11D C11A Si3 109.5 . .
H11E C11A H11F 109.5 . .
H11E C11A Si3 109.5 . .
H11F C11A Si3 109.5 . .
H12D C12A H12E 109.5 . .
H12D C12A H12F 109.5 . .
H12D C12A Si3 109.5 . .
H12E C12A H12F 109.5 . .
H12E C12A Si3 109.5 . .
H12F C12A Si3 109.5 . .
H13A C13 H13B 108.1 . .
H13A C13 C14 109.6 . 2_556
H13A C13 O1 109.6 . .
H13B C13 C14 109.6 . 2_556
H13B C13 O1 109.6 . .
C14 C13 O1 110.34(14) 2_556 .
C13 C14 H14A 109.5 2_556 .
C13 C14 H14B 109.5 2_556 .
C13 C14 O1 110.61(14) 2_556 .
H14A C14 H14B 108.1 . .
H14A C14 O1 109.5 . .
H14B C14 O1 109.5 . .
H15A C15 H15B 107.8 . .
H15A C15 C16 109.0 . 2_455
H15A C15 O2 109.0 . .
H15B C15 C16 109.0 . 2_455
H15B C15 O2 109.0 . .
C16 C15 O2 113.1(2) 2_455 .
H15C C15A H15D 107.7 . .
H15C C15A C16 108.9 . 2_455
H15C C15A O2 108.9 . .
H15D C15A C16 108.9 . 2_455
H15D C15A O2 108.9 . .
C16 C15A O2 113.3(3) 2_455 .
C15 C16 H16A 108.5 2_455 .
C15 C16 H16B 108.5 2_455 .
C15 C16 O2 115.15(19) 2_455 .
C15A C16 O2 114.25(19) 2_455 .
H16A C16 H16B 107.5 . .
H16A C16 O2 108.5 . .
H16B C16 O2 108.5 . .
H17A C17 H17B 108.1 . .
H17A C17 C18 109.5 . .
H17A C17 O3 109.5 . .
H17B C17 C18 109.5 . .
H17B C17 O3 109.5 . .
C18 C17 O3 110.67(16) . .
C17 C18 H18A 109.4 . .
C17 C18 H18B 109.4 . .
C17 C18 O4 111.08(17) . .
H18A C18 H18B 108.0 . .
H18A C18 O4 109.4 . .
H18B C18 O4 109.4 . .
H19A C19 H19B 108.0 . .
H19A C19 C20 109.4 . .
H19A C19 O4 109.4 . .
H19B C19 C20 109.4 . .
H19B C19 O4 109.4 . .
C20 C19 O4 111.16(17) . .
C19 C20 H20A 109.6 . .
C19 C20 H20B 109.6 . .
C19 C20 O3 110.33(15) . .
H20A C20 H20B 108.1 . .
H20A C20 O3 109.6 . .
H20B C20 O3 109.6 . .
Mg O1 C13 121.95(9) . .
Mg O1 C14 124.82(9) . .
C13 O1 C14 109.94(12) . .
Li O2 C15 118.15(15) . .
Li O2 C15A 118.41(16) . .
Li O2 C16 126.75(12) . .
C15 O2 C15A 45.8(2) . .
C15 O2 C16 110.10(16) . .
C15A O2 C16 110.81(17) . .
Li O3 C17 130.54(13) . .
Li O3 C20 117.89(13) . .
C17 O3 C20 108.81(13) . .
C18 O4 C19 109.12(15) . .
C1 Si1 C2 111.69(8) . .
C1 Si1 C3 113.77(8) . .
C1 Si1 C4 110.05(8) . .
C2 Si1 C3 105.64(9) . .
C2 Si1 C4 107.64(8) . .
C3 Si1 C4 107.75(9) . .
C5 Si2 C6 112.36(8) . .
C5 Si2 C7 110.32(8) . .
C5 Si2 C8 113.48(7) . .
C6 Si2 C7 106.47(9) . .
C6 Si2 C8 106.18(9) . .
C7 Si2 C8 107.65(8) . .
C9 Si3 C10 115.84(12) . .
C9 Si3 C11 115.14(11) . .
C9 Si3 C12 107.55(15) . .
C9 Si3 C10A 98.7(3) . .
C9 Si3 C11A 117.0(2) . .
C9 Si3 C12A 117.4(2) . .
C10 Si3 C11 101.76(15) . .
C10 Si3 C12 107.6(2) . .
C11 Si3 C12 108.5(2) . .
C10A Si3 C11A 113.0(5) . .
C10A Si3 C12A 107.0(4) . .
C11A Si3 C12A 103.6(3) . .

loop_
_geom_bond_atom_site_label_1
_geom_bond_atom_site_label_2
_geom_bond_distance
_geom_bond_site_symmetry_2
Mg C1 2.1493(16) .
Mg C5 2.2311(16) .
Mg C9 2.225(2) .
Mg O1 2.1289(11) .
Li C5 2.278(3) .
Li H5A 2.523(16) .
Li H5B 1.987(17) .
Li C9 2.267(3) .
Li H9A 2.19(2) .
Li H9B 2.07(2) .
Li O2 2.013(3) .
Li O3 1.977(3) .
C1 H1A 0.990 .
C1 H1B 0.990 .
C1 Si1 1.8237(16) .
C2 H2A 0.980 .
C2 H2B 0.980 .
C2 H2C 0.980 .
C2 Si1 1.8775(18) .
C3 H3A 0.980 .
C3 H3B 0.980 .
C3 H3C 0.980 .
C3 Si1 1.8863(18) .
C4 H4A 0.980 .
C4 H4B 0.980 .
C4 H4C 0.980 .
C4 Si1 1.8734(19) .
C5 H5A 0.959(12) .
C5 H5B 0.942(12) .
C5 Si2 1.8446(16) .
C6 H6A 0.980 .
C6 H6B 0.980 .
C6 H6C 0.980 .
C6 Si2 1.8702(18) .
C7 H7A 0.980 .
C7 H7B 0.980 .
C7 H7C 0.980 .
C7 Si2 1.8785(18) .
C8 H8A 0.980 .
C8 H8B 0.980 .
C8 H8C 0.980 .
C8 Si2 1.8721(17) .
C9 H9A 0.954(14) .
C9 H9B 0.940(14) .
C9 Si3 1.8313(18) .
C10 H10A 0.980 .
C10 H10B 0.980 .
C10 H10C 0.980 .
C10 Si3 1.891(3) .
C11 H11A 0.980 .
C11 H11B 0.980 .
C11 H11C 0.980 .
C11 Si3 1.900(3) .
C12 H12A 0.980 .
C12 H12B 0.980 .
C12 H12C 0.980 .
C12 Si3 1.818(3) .
C10A H10D 0.980 .
C10A H10E 0.980 .
C10A H10F 0.980 .
C10A Si3 1.817(6) .
C11A H11D 0.980 .
C11A H11E 0.980 .
C11A H11F 0.980 .
C11A Si3 1.856(5) .
C12A H12D 0.980 .
C12A H12E 0.980 .
C12A H12F 0.980 .
C12A Si3 1.899(5) .
C13 H13A 0.990 .
C13 H13B 0.990 .
C13 C14 1.491(3) 2_556
C13 O1 1.4331(19) .
C14 C13 1.491(3) 2_556
C14 H14A 0.990 .
C14 H14B 0.990 .
C14 O1 1.4424(18) .
C15 H15A 0.990 .
C15 H15B 0.990 .
C15 C16 1.394(4) 2_455
C15 O2 1.486(3) .
C15A H15C 0.990 .
C15A H15D 0.990 .
C15A C16 1.441(4) 2_455
C15A O2 1.436(3) .
C16 C15 1.394(4) 2_455
C16 C15A 1.441(4) 2_455
C16 H16A 0.990 .
C16 H16B 0.990 .
C16 O2 1.433(2) .
C17 H17A 0.990 .
C17 H17B 0.990 .
C17 C18 1.500(3) .
C17 O3 1.429(2) .
C18 H18A 0.990 .
C18 H18B 0.990 .
C18 O4 1.419(2) .
C19 H19A 0.990 .
C19 H19B 0.990 .
C19 C20 1.493(3) .
C19 O4 1.416(3) .
C20 H20A 0.990 .
C20 H20B 0.990 .
C20 O3 1.438(2) .
